data_2217485
loop_
_publ_author_name
'B. Thimme Gowda'
'Miroslav Tokar\<c\'ik'
'Jozef Ko\<z\'i\<sek'
'B. P. Sowmya'
'Hartmut Fuess '

_publ_section_title
;
 <i>N</i>-(3-Chlorophenyl)benzamide
;
_journal_coeditor_code DN2311
_journal_issue 2
_journal_name_full 'Acta Crystallographica Section E'
_journal_page_first o462
_journal_page_last o462
_journal_paper_doi 10.1107/S1600536808001311
_journal_volume 64
_journal_year 2008
_chemical_formula_iupac 'C13 H10 Cl N O'
_chemical_formula_moiety 'C13 H10 Cl N O'
_chemical_formula_sum 'C13 H10 Cl N O'
_chemical_formula_weight 231.67
_chemical_name_systematic
;
<i>N</i>-(3-Chlorophenyl)benzamide
;
_space_group_IT_number 61
_symmetry_cell_setting orthorhombic
_symmetry_space_group_name_Hall '-P 2ac 2ab'
_symmetry_space_group_name_H-M 'P b c a'
_atom_sites_solution_hydrogens geom
_atom_sites_solution_primary direct
_atom_sites_solution_secondary difmap
_audit_creation_method 'WinGX routine CIF_UPDATE'
_cell_angle_alpha 90
_cell_angle_beta 90
_cell_angle_gamma 90
_cell_formula_units_Z 8
_cell_length_a 9.3585(2)
_cell_length_b 9.7851(2)
_cell_length_c 25.1419(6)
_cell_measurement_reflns_used 14003
_cell_measurement_temperature 295(2)
_cell_measurement_theta_max 29.5001
_cell_measurement_theta_min 2.9999
_cell_volume 2302.34(9)
_computing_cell_refinement 'CrysAlis RED (Oxford Diffraction, 2007)'
_computing_data_collection 'CrysAlis CCD (Oxford Diffraction, 2007)'
_computing_data_reduction 'CrysAlis RED (Oxford Diffraction, 2007)'
_computing_molecular_graphics
;
ORTEP-3 (Farrugia, 1997) and Diamond (Brandenburg, 2002)
;
_computing_publication_material
;
SHELXL97 (Sheldrick, 2008)
       PLATON (Spek, 2003) and
       WinGX (Farrugia, 1999)
;
_computing_structure_refinement 'SHELXL97 (Sheldrick, 2008)'
_computing_structure_solution 'SHELXS97 (Sheldrick, 2008)'
_diffrn_ambient_temperature 295(2)
_diffrn_detector_area_resol_mean 10.434
_diffrn_measured_fraction_theta_full 0.995
_diffrn_measured_fraction_theta_max 0.995
_diffrn_measurement_device '4-circle kappa geometry goniometer'
_diffrn_measurement_device_type 'Oxford Diffraction Xcalibur'
_diffrn_measurement_method '\f scans, and \w scans with \k offsets'
_diffrn_radiation_monochromator graphite
_diffrn_radiation_type MoK\a
_diffrn_radiation_wavelength 0.71073
_diffrn_reflns_av_R_equivalents 0.0468
_diffrn_reflns_limit_h_max 11
_diffrn_reflns_limit_h_min -11
_diffrn_reflns_limit_k_max 12
_diffrn_reflns_limit_k_min -12
_diffrn_reflns_limit_l_max 31
_diffrn_reflns_limit_l_min -31
_diffrn_reflns_number 53566
_diffrn_reflns_theta_full 26.02
_diffrn_reflns_theta_max 26.02
_diffrn_reflns_theta_min 4.65
_diffrn_standards_decay_% 0
_diffrn_standards_number 0
_exptl_absorpt_coefficient_mu 0.308
_exptl_absorpt_correction_T_max 0.984
_exptl_absorpt_correction_T_min 0.915
_exptl_absorpt_correction_type analytical
_exptl_absorpt_process_details
;
(CrysAlis RED; Oxford Diffraction, 2007). Analytical numeric absorption
correction using a multifaceted crystal model (Clark & Reid, 1995).
;
_exptl_crystal_colour colourless
_exptl_crystal_density_diffrn 1.337
_exptl_crystal_density_method 'not measured'
_exptl_crystal_description prism
_exptl_crystal_F_000 960
_exptl_crystal_size_max 0.41
_exptl_crystal_size_mid 0.13
_exptl_crystal_size_min 0.06
_refine_diff_density_max 0.19
_refine_diff_density_min -0.25
_refine_ls_extinction_method none
_refine_ls_goodness_of_fit_ref 1.078
_refine_ls_hydrogen_treatment mixed
_refine_ls_matrix_type full
_refine_ls_number_parameters 148
_refine_ls_number_reflns 2252
_refine_ls_number_restraints 1
_refine_ls_restrained_S_all 1.078
_refine_ls_R_factor_all 0.0603
_refine_ls_R_factor_gt 0.0383
_refine_ls_shift/su_max 0
_refine_ls_shift/su_mean 0
_refine_ls_structure_factor_coef Fsqd
_refine_ls_weighting_details 'calc w=1/[\s^2^(Fo^2^)+(0.0491P)^2^+0.2808P] where P=(Fo^2^+2Fc^2^)/3'
_refine_ls_weighting_scheme calc
_refine_ls_wR_factor_gt 0.0948
_refine_ls_wR_factor_ref 0.1009
_reflns_number_gt 1639
_reflns_number_total 2252
_reflns_threshold_expression I>2\s(I)
_cod_data_source_file dn2311.cif
_cod_data_source_block I
_cod_database_code 2217485
_cod_database_fobs_code 2217485

loop_
_symmetry_equiv_pos_as_xyz
'x, y, z'
'-x+1/2, -y, z+1/2'
'-x, y+1/2, -z+1/2'
'x+1/2, -y+1/2, -z'
'-x, -y, -z'
'x-1/2, y, -z-1/2'
'x, -y-1/2, z-1/2'
'-x-1/2, y-1/2, z'

loop_
_atom_site_type_symbol
_atom_site_label
_atom_site_fract_x
_atom_site_fract_y
_atom_site_fract_z
_atom_site_U_iso_or_equiv
_atom_site_adp_type
_atom_site_calc_flag
_atom_site_refinement_flags
_atom_site_occupancy
N N1 0.27214(14) 0.48267(13) 0.12047(5) 0.0462(4) Uani d D 1
H H1N 0.2650(19) 0.4004(17) 0.1287(6) 0.055 Uiso d D 1
O O1 0.19225(12) 0.69327(10) 0.14128(5) 0.0565(3) Uani d . 1
Cl Cl1 0.54083(6) 0.81350(6) -0.00120(2) 0.0875(2) Uani d . 1
C C1 0.17675(16) 0.56906(15) 0.14234(6) 0.0405(4) Uani d . 1
C C2 0.05098(15) 0.50735(14) 0.16988(6) 0.0392(4) Uani d . 1
C C3 -0.02405(19) 0.58822(17) 0.20536(7) 0.0546(5) Uani d . 1
H H3 0.0038 0.6784 0.2108 0.065 Uiso calc R 1
C C4 -0.1391(2) 0.53666(19) 0.23252(8) 0.0671(5) Uani d . 1
H H4 -0.1877 0.5916 0.2567 0.081 Uiso calc R 1
C C5 -0.1830(2) 0.4050(2) 0.22432(8) 0.0684(6) Uani d . 1
H H5 -0.2613 0.3706 0.2427 0.082 Uiso calc R 1
C C6 -0.1111(2) 0.32411(18) 0.18890(8) 0.0654(5) Uani d . 1
H H6 -0.1414 0.2349 0.1829 0.079 Uiso calc R 1
C C7 0.00613(18) 0.37454(17) 0.16203(7) 0.0519(4) Uani d . 1
H H7 0.0553 0.3185 0.1384 0.062 Uiso calc R 1
C C8 0.40219(17) 0.52388(15) 0.09631(6) 0.0444(4) Uani d . 1
C C9 0.40661(17) 0.63258(16) 0.06157(6) 0.0471(4) Uani d . 1
H H9 0.3235 0.6796 0.0528 0.056 Uiso calc R 1
C C10 0.53533(19) 0.67062(18) 0.04005(7) 0.0544(5) Uani d . 1
C C11 0.6590(2) 0.6017(2) 0.05099(8) 0.0719(6) Uani d . 1
H H11 0.7453 0.6288 0.0359 0.086 Uiso calc R 1
C C12 0.6527(2) 0.4918(2) 0.08464(10) 0.0808(6) Uani d . 1
H H12 0.7355 0.4428 0.092 0.097 Uiso calc R 1
C C13 0.5255(2) 0.4528(2) 0.10771(8) 0.0657(5) Uani d . 1
H H13 0.523 0.3788 0.1309 0.079 Uiso calc R 1

loop_
_atom_site_aniso_label
_atom_site_aniso_U_11
_atom_site_aniso_U_22
_atom_site_aniso_U_33
_atom_site_aniso_U_12
_atom_site_aniso_U_13
_atom_site_aniso_U_23
N1 0.0440(8) 0.0309(6) 0.0636(9) 0.0007(6) 0.0069(7) 0.0025(6)
O1 0.0570(7) 0.0299(6) 0.0827(8) -0.0007(5) 0.0119(6) 0.0004(5)
Cl1 0.0668(4) 0.0990(5) 0.0968(4) -0.0134(3) 0.0102(3) 0.0423(3)
C1 0.0405(9) 0.0349(8) 0.0462(9) 0.0023(7) -0.0054(7) 0.0006(7)
C2 0.0387(8) 0.0353(8) 0.0437(8) 0.0030(6) -0.0031(7) 0.0027(6)
C3 0.0621(11) 0.0407(9) 0.0609(10) 0.0035(8) 0.0091(9) -0.0026(8)
C4 0.0711(13) 0.0596(11) 0.0707(12) 0.0091(10) 0.0291(11) 0.0013(9)
C5 0.0605(12) 0.0658(12) 0.0789(13) -0.0021(10) 0.0232(11) 0.0136(10)
C6 0.0615(12) 0.0485(10) 0.0862(14) -0.0122(9) 0.0123(11) 0.0001(9)
C7 0.0495(10) 0.0433(9) 0.0628(11) -0.0030(8) 0.0084(8) -0.0081(8)
C8 0.0418(9) 0.0393(8) 0.0521(9) 0.0005(7) 0.0040(7) -0.0044(7)
C9 0.0392(9) 0.0500(9) 0.0520(9) -0.0007(8) -0.0016(8) -0.0003(8)
C10 0.0489(11) 0.0621(11) 0.0521(10) -0.0090(8) 0.0025(8) 0.0038(8)
C11 0.0435(11) 0.0900(14) 0.0824(14) -0.0024(10) 0.0133(10) 0.0107(12)
C12 0.0461(12) 0.0917(15) 0.1046(16) 0.0207(11) 0.0101(11) 0.0216(13)
C13 0.0528(12) 0.0615(11) 0.0827(13) 0.0112(9) 0.0081(10) 0.0170(10)

loop_
_atom_type_symbol
_atom_type_description
_atom_type_scat_dispersion_real
_atom_type_scat_dispersion_imag
_atom_type_scat_source
C C 0.0033 0.0016 'International Tables Vol C Tables 4.2.6.8 and 6.1.1.4'
H H 0 0 'International Tables Vol C Tables 4.2.6.8 and 6.1.1.4'
N N 0.0061 0.0033 'International Tables Vol C Tables 4.2.6.8 and 6.1.1.4'
O O 0.0106 0.006 'International Tables Vol C Tables 4.2.6.8 and 6.1.1.4'
Cl Cl 0.1484 0.1585 'International Tables Vol C Tables 4.2.6.8 and 6.1.1.4'

loop_
_geom_angle_atom_site_label_1
_geom_angle_atom_site_label_2
_geom_angle_atom_site_label_3
_geom_angle
C1 N1 C8 124.41(13)
C1 N1 H1N 116.9(12)
C8 N1 H1N 116.7(12)
O1 C1 N1 122.38(14)
O1 C1 C2 120.33(14)
N1 C1 C2 117.26(13)
C7 C2 C3 118.46(15)
C7 C2 C1 123.66(14)
C3 C2 C1 117.88(13)
C4 C3 C2 120.60(16)
C4 C3 H3 119.7
C2 C3 H3 119.7
C5 C4 C3 120.47(17)
C5 C4 H4 119.8
C3 C4 H4 119.8
C4 C5 C6 119.71(17)
C4 C5 H5 120.1
C6 C5 H5 120.1
C5 C6 C7 120.18(17)
C5 C6 H6 119.9
C7 C6 H6 119.9
C2 C7 C6 120.57(16)
C2 C7 H7 119.7
C6 C7 H7 119.7
C9 C8 C13 119.78(15)
C9 C8 N1 121.12(14)
C13 C8 N1 119.10(14)
C10 C9 C8 119.09(15)
C10 C9 H9 120.5
C8 C9 H9 120.5
C11 C10 C9 122.00(17)
C11 C10 Cl1 119.38(14)
C9 C10 Cl1 118.60(14)
C10 C11 C12 118.36(18)
C10 C11 H11 120.8
C12 C11 H11 120.8
C11 C12 C13 120.98(19)
C11 C12 H12 119.5
C13 C12 H12 119.5
C8 C13 C12 119.76(18)
C8 C13 H13 120.1
C12 C13 H13 120.1

loop_
_geom_bond_atom_site_label_1
_geom_bond_atom_site_label_2
_geom_bond_distance
N1 C1 1.3468(19)
N1 C8 1.419(2)
N1 H1N 0.834(16)
O1 C1 1.2244(17)
Cl1 C10 1.7415(18)
C1 C2 1.493(2)
C2 C7 1.380(2)
C2 C3 1.384(2)
C3 C4 1.371(2)
C3 H3 0.93
C4 C5 1.368(3)
C4 H4 0.93
C5 C6 1.368(3)
C5 H5 0.93
C6 C7 1.380(2)
C6 H6 0.93
C7 H7 0.93
C8 C9 1.377(2)
C8 C13 1.378(2)
C9 C10 1.372(2)
C9 H9 0.93
C10 C11 1.368(3)
C11 C12 1.369(3)
C11 H11 0.93
C12 C13 1.378(3)
C12 H12 0.93
C13 H13 0.93

loop_
_geom_hbond_atom_site_label_D
_geom_hbond_atom_site_label_H
_geom_hbond_atom_site_label_A
_geom_hbond_site_symmetry_A
_geom_hbond_distance_DH
_geom_hbond_distance_HA
_geom_hbond_distance_DA
_geom_hbond_angle_DHA
N1 H1N O1 8_655 0.834(16) 2.089(17) 2.8989(17) 163.5(17)

loop_
_geom_torsion_atom_site_label_1
_geom_torsion_atom_site_label_2
_geom_torsion_atom_site_label_3
_geom_torsion_atom_site_label_4
_geom_torsion
C8 N1 C1 O1 3.0(2)
C8 N1 C1 C2 -175.25(14)
O1 C1 C2 C7 163.26(16)
N1 C1 C2 C7 -18.5(2)
O1 C1 C2 C3 -17.0(2)
N1 C1 C2 C3 161.30(14)
C7 C2 C3 C4 0.8(3)
C1 C2 C3 C4 -178.95(15)
C2 C3 C4 C5 -1.1(3)
C3 C4 C5 C6 0.3(3)
C4 C5 C6 C7 0.8(3)
C3 C2 C7 C6 0.2(3)
C1 C2 C7 C6 179.94(16)
C5 C6 C7 C2 -1.0(3)
C1 N1 C8 C9 -45.2(2)
C1 N1 C8 C13 135.30(17)
C13 C8 C9 C10 -1.9(2)
N1 C8 C9 C10 178.61(14)
C8 C9 C10 C11 1.7(3)
C8 C9 C10 Cl1 -176.82(12)
C9 C10 C11 C12 -0.2(3)
Cl1 C10 C11 C12 178.29(17)
C10 C11 C12 C13 -1.1(3)
C9 C8 C13 C12 0.6(3)
N1 C8 C13 C12 -179.87(18)
C11 C12 C13 C8 0.9(3)

loop_
_cod_related_entry_id
_cod_related_entry_database
_cod_related_entry_code
1 ChemSpider 86512
